data_7031563
loop_
_publ_author_name
'Misra, Rajneesh'
'Jadhav, Thaksen'
'Dhokale, Bhausaheb'
'Gautam, Prabhat'
'Sharma, Rekha'
'Maragani, Ramesh'
'Mobin, Shaikh M.'

_publ_section_title
;
 Carbazole-BODIPY conjugates: design, synthesis, structure and properties.
;
_journal_issue 34
_journal_name_full 'Dalton transactions (Cambridge, England : 2003)'
_journal_page_first 13076
_journal_paper_doi 10.1039/c4dt00983e
_journal_volume 43
_journal_year 2014
_chemical_formula_sum 'C25 H18 B F2 N3'
_chemical_formula_weight 409.23
_chemical_name_systematic
;
 ?
;
_space_group_IT_number 60
_symmetry_cell_setting orthorhombic
_symmetry_space_group_name_Hall '-P 2n 2ab'
_symmetry_space_group_name_H-M 'P b c n'
_atom_sites_solution_hydrogens geom
_atom_sites_solution_primary direct
_atom_sites_solution_secondary difmap
_audit_creation_method SHELXL-97
_cell_angle_alpha 90.00
_cell_angle_beta 90.00
_cell_angle_gamma 90.00
_cell_formula_units_Z 8
_cell_length_a 30.9020(9)
_cell_length_b 8.2967(2)
_cell_length_c 15.5348(4)
_cell_measurement_reflns_used 10410
_cell_measurement_temperature 150(2)
_cell_measurement_theta_max 30.6720
_cell_measurement_theta_min 3.6480
_cell_volume 3982.88(18)
_computing_cell_refinement 'CrysAlis RED, Oxford Diffraction Ltd.,'
_computing_data_collection 'CrysAlis CCD, Oxford Diffraction Ltd.,'
_computing_data_reduction 'CrysAlis RED, Oxford Diffraction Ltd.,'
_computing_molecular_graphics Ortep3
_computing_publication_material Shelx97
_computing_structure_refinement 'SHELXL-97 (Sheldrick, 1997)'
_computing_structure_solution 'SHELXS-97 (Sheldrick, 1997)'
_diffrn_ambient_temperature 150(2)
_diffrn_detector_area_resol_mean 15.9948
_diffrn_measured_fraction_theta_full 0.998
_diffrn_measured_fraction_theta_max 0.962
_diffrn_measurement_device_type 'OXFORD DIFFRACTION SUPER NOVA'
_diffrn_measurement_method \w/q-scan
_diffrn_radiation_monochromator graphite
_diffrn_radiation_source 'Micro-Focus (Mo) X-ray Source'
_diffrn_radiation_type MoK\a
_diffrn_radiation_wavelength 0.71073
_diffrn_reflns_av_R_equivalents 0.0727
_diffrn_reflns_av_sigmaI/netI 0.0468
_diffrn_reflns_limit_h_max 45
_diffrn_reflns_limit_h_min -46
_diffrn_reflns_limit_k_max 12
_diffrn_reflns_limit_k_min -12
_diffrn_reflns_limit_l_max 22
_diffrn_reflns_limit_l_min -22
_diffrn_reflns_number 52570
_diffrn_reflns_theta_full 25.00
_diffrn_reflns_theta_max 32.19
_diffrn_reflns_theta_min 2.94
_exptl_absorpt_coefficient_mu 0.094
_exptl_absorpt_correction_T_max 0.9806
_exptl_absorpt_correction_T_min 0.9697
_exptl_absorpt_correction_type multi-scan
_exptl_absorpt_process_details
;
CrysAlis RED, Oxford Diffraction Ltd.,
Version 1.171.31.7 (release 18-10-2006 CrysAlis171 .NET)
(compiled Oct 18 2006,16:28:17)
Empirical absorption correction using spherical harmonics,
 implemented in SCALE3 ABSPACK scaling algorithm.
;
_exptl_crystal_colour orange
_exptl_crystal_density_diffrn 1.365
_exptl_crystal_density_method 'not measured'
_exptl_crystal_description block
_exptl_crystal_F_000 1696
_exptl_crystal_size_max 0.33
_exptl_crystal_size_mid 0.26
_exptl_crystal_size_min 0.21
_refine_diff_density_max 0.426
_refine_diff_density_min -0.254
_refine_diff_density_rms 0.054
_refine_ls_extinction_method none
_refine_ls_goodness_of_fit_ref 1.027
_refine_ls_hydrogen_treatment riding
_refine_ls_matrix_type full
_refine_ls_number_parameters 281
_refine_ls_number_reflns 6770
_refine_ls_number_restraints 0
_refine_ls_restrained_S_all 1.027
_refine_ls_R_factor_all 0.0915
_refine_ls_R_factor_gt 0.0541
_refine_ls_shift/su_max 0.001
_refine_ls_shift/su_mean 0.000
_refine_ls_structure_factor_coef Fsqd
_refine_ls_weighting_details 'calc w=1/[\s^2^(Fo^2^)+(0.0580P)^2^+1.3868P] where P=(Fo^2^+2Fc^2^)/3'
_refine_ls_weighting_scheme calc
_refine_ls_wR_factor_gt 0.1267
_refine_ls_wR_factor_ref 0.1468
_reflns_number_gt 4575
_reflns_number_total 6770
_reflns_threshold_expression >2sigma(I)
_cod_data_source_file c4dt00983e2.cif
_cod_data_source_block rm116
_cod_depositor_comments
;
The following automatic conversions were performed:

'_symmetry_cell_setting' value 'Orthorhombic' changed to
'orthorhombic' according to
/usr/data/users/saulius/crontab/automatic-downloads/rss-feeds/RSC/lib/dictionaries/cif_core.dic
dictionary named 'cif_core.dic' version 2.4.2 from 2011-04-26.

Automatic conversion script
Id: cif_fix_values 2281 2013-09-26 08:29:07Z andrius 

 Adding full bibliography for 7031561--7031563.cif.
;
_cod_database_code 7031563

loop_
_symmetry_equiv_pos_as_xyz
'x, y, z'
'-x+1/2, -y+1/2, z+1/2'
'x+1/2, -y+1/2, -z'
'-x, y, -z+1/2'
'-x, -y, -z'
'x-1/2, y-1/2, -z-1/2'
'-x-1/2, y-1/2, z'
'x, -y, z-1/2'

loop_
_atom_site_label
_atom_site_type_symbol
_atom_site_fract_x
_atom_site_fract_y
_atom_site_fract_z
_atom_site_U_iso_or_equiv
_atom_site_adp_type
_atom_site_occupancy
_atom_site_symmetry_multiplicity
_atom_site_calc_flag
_atom_site_refinement_flags
B1 B 0.67550(5) 0.3705(2) 0.69029(11) 0.0273(3) Uani 1 1 d .
F1 F 0.69898(3) 0.47126(12) 0.63587(7) 0.0400(3) Uani 1 1 d .
F2 F 0.69520(3) 0.36411(13) 0.77032(7) 0.0432(3) Uani 1 1 d .
N1 N 0.62836(4) 0.43250(14) 0.69896(8) 0.0230(2) Uani 1 1 d .
N2 N 0.67242(4) 0.19872(15) 0.65137(8) 0.0260(3) Uani 1 1 d .
N3 N 0.38255(4) -0.37122(13) 0.54023(8) 0.0217(2) Uani 1 1 d .
C1 C 0.61577(5) 0.58194(19) 0.72386(10) 0.0306(3) Uani 1 1 d .
H1 H 0.6348 0.6671 0.7391 0.037 Uiso 1 1 calc R
C2 C 0.57069(6) 0.5922(2) 0.72378(10) 0.0348(4) Uani 1 1 d .
H2 H 0.5539 0.6841 0.7384 0.042 Uiso 1 1 calc R
C3 C 0.55504(5) 0.4429(2) 0.69827(10) 0.0296(3) Uani 1 1 d .
H3 H 0.5255 0.4133 0.6921 0.036 Uiso 1 1 calc R
C4 C 0.59115(4) 0.34354(17) 0.68322(9) 0.0224(3) Uani 1 1 d .
C5 C 0.59392(4) 0.18258(17) 0.65366(9) 0.0217(3) Uani 1 1 d .
C6 C 0.63430(5) 0.11306(18) 0.63714(9) 0.0244(3) Uani 1 1 d .
C7 C 0.64557(6) -0.0417(2) 0.60547(11) 0.0356(4) Uani 1 1 d .
H7 H 0.6261 -0.1256 0.5903 0.043 Uiso 1 1 calc R
C8 C 0.69014(6) -0.0472(2) 0.60084(13) 0.0452(5) Uani 1 1 d .
H8 H 0.7071 -0.1355 0.5816 0.054 Uiso 1 1 calc R
C9 C 0.70562(5) 0.1024(2) 0.62999(12) 0.0386(4) Uani 1 1 d .
H9 H 0.7353 0.1312 0.6340 0.046 Uiso 1 1 calc R
C10 C 0.55578(5) 0.09091(19) 0.63993(10) 0.0272(3) Uani 1 1 d .
C11 C 0.52385(5) 0.01129(18) 0.62633(10) 0.0274(3) Uani 1 1 d .
C12 C 0.48783(4) -0.08961(18) 0.60547(10) 0.0254(3) Uani 1 1 d .
C13 C 0.49602(5) -0.23694(18) 0.56245(10) 0.0282(3) Uani 1 1 d .
H13 H 0.5250 -0.2664 0.5498 0.034 Uiso 1 1 calc R
C14 C 0.46287(4) -0.33863(17) 0.53848(10) 0.0255(3) Uani 1 1 d .
H14 H 0.4686 -0.4375 0.5098 0.031 Uiso 1 1 calc R
C15 C 0.42054(4) -0.29117(16) 0.55776(9) 0.0207(3) Uani 1 1 d .
C16 C 0.41128(4) -0.14397(16) 0.60093(9) 0.0204(3) Uani 1 1 d .
C17 C 0.44528(4) -0.04310(17) 0.62491(9) 0.0232(3) Uani 1 1 d .
H17 H 0.4397 0.0555 0.6539 0.028 Uiso 1 1 calc R
C18 C 0.36464(4) -0.13840(16) 0.61096(9) 0.0208(3) Uani 1 1 d .
C19 C 0.33614(5) -0.02995(17) 0.65042(9) 0.0253(3) Uani 1 1 d .
H19 H 0.3467 0.0657 0.6767 0.030 Uiso 1 1 calc R
C20 C 0.29230(5) -0.06496(19) 0.65041(11) 0.0310(3) Uani 1 1 d .
H20 H 0.2726 0.0073 0.6772 0.037 Uiso 1 1 calc R
C21 C 0.27656(5) -0.2054(2) 0.61138(11) 0.0322(3) Uani 1 1 d .
H21 H 0.2463 -0.2256 0.6116 0.039 Uiso 1 1 calc R
C22 C 0.30403(5) -0.31614(18) 0.57240(10) 0.0275(3) Uani 1 1 d .
H22 H 0.2932 -0.4116 0.5464 0.033 Uiso 1 1 calc R
C23 C 0.34828(4) -0.28091(16) 0.57313(9) 0.0211(3) Uani 1 1 d .
C24 C 0.38008(5) -0.53621(16) 0.50773(9) 0.0240(3) Uani 1 1 d .
H24A H 0.4013 -0.5499 0.4605 0.029 Uiso 1 1 calc R
H24B H 0.3509 -0.5555 0.4838 0.029 Uiso 1 1 calc R
C25 C 0.38919(7) -0.65983(18) 0.57764(11) 0.0387(4) Uani 1 1 d .
H25A H 0.4176 -0.6384 0.6033 0.058 Uiso 1 1 calc R
H25B H 0.3890 -0.7682 0.5525 0.058 Uiso 1 1 calc R
H25C H 0.3668 -0.6526 0.6222 0.058 Uiso 1 1 calc R

loop_
_atom_site_aniso_label
_atom_site_aniso_U_11
_atom_site_aniso_U_22
_atom_site_aniso_U_33
_atom_site_aniso_U_23
_atom_site_aniso_U_13
_atom_site_aniso_U_12
B1 0.0195(7) 0.0320(8) 0.0304(8) 0.0032(7) -0.0051(6) -0.0054(6)
F1 0.0273(5) 0.0416(6) 0.0511(6) 0.0080(5) 0.0035(4) -0.0134(4)
F2 0.0345(5) 0.0567(7) 0.0384(6) -0.0008(5) -0.0192(4) -0.0011(5)
N1 0.0226(5) 0.0248(6) 0.0216(6) 0.0004(5) -0.0041(4) -0.0034(5)
N2 0.0170(5) 0.0305(6) 0.0303(6) 0.0041(5) -0.0009(4) 0.0016(5)
N3 0.0191(5) 0.0184(5) 0.0277(6) -0.0019(4) 0.0006(4) -0.0004(4)
C1 0.0431(9) 0.0259(7) 0.0230(7) -0.0033(6) -0.0059(6) -0.0007(6)
C2 0.0423(9) 0.0361(8) 0.0260(8) -0.0061(6) -0.0020(6) 0.0128(7)
C3 0.0230(7) 0.0409(9) 0.0251(7) -0.0010(6) 0.0015(5) 0.0061(6)
C4 0.0193(6) 0.0275(7) 0.0203(6) 0.0009(5) 0.0004(5) -0.0013(5)
C5 0.0196(6) 0.0254(6) 0.0202(6) 0.0032(5) -0.0028(5) -0.0037(5)
C6 0.0219(6) 0.0262(7) 0.0252(7) 0.0020(5) -0.0032(5) -0.0012(5)
C7 0.0415(9) 0.0279(8) 0.0373(9) -0.0020(7) -0.0048(7) 0.0053(7)
C8 0.0454(10) 0.0386(10) 0.0516(11) -0.0005(8) 0.0037(8) 0.0194(8)
C9 0.0235(7) 0.0473(10) 0.0451(10) 0.0078(8) 0.0029(7) 0.0110(7)
C10 0.0237(7) 0.0305(7) 0.0274(7) 0.0028(6) -0.0028(5) -0.0036(6)
C11 0.0240(7) 0.0285(7) 0.0296(7) 0.0048(6) -0.0038(6) -0.0028(6)
C12 0.0216(6) 0.0266(7) 0.0281(7) 0.0057(6) -0.0047(5) -0.0045(5)
C13 0.0195(6) 0.0294(7) 0.0357(8) 0.0015(6) -0.0004(6) 0.0009(6)
C14 0.0207(6) 0.0228(6) 0.0330(8) -0.0010(6) 0.0013(5) 0.0021(5)
C15 0.0192(6) 0.0199(6) 0.0231(6) 0.0026(5) -0.0004(5) 0.0008(5)
C16 0.0212(6) 0.0183(6) 0.0218(6) 0.0028(5) -0.0012(5) 0.0002(5)
C17 0.0238(6) 0.0201(6) 0.0257(7) 0.0024(5) -0.0022(5) -0.0009(5)
C18 0.0203(6) 0.0188(6) 0.0231(6) 0.0023(5) 0.0021(5) 0.0012(5)
C19 0.0276(7) 0.0208(6) 0.0275(7) -0.0001(5) 0.0047(5) 0.0018(5)
C20 0.0254(7) 0.0301(7) 0.0374(8) 0.0000(6) 0.0095(6) 0.0060(6)
C21 0.0206(6) 0.0341(8) 0.0419(9) 0.0018(7) 0.0063(6) -0.0002(6)
C22 0.0210(6) 0.0271(7) 0.0342(8) 0.0001(6) 0.0024(6) -0.0037(5)
C23 0.0190(6) 0.0213(6) 0.0231(6) 0.0025(5) 0.0021(5) 0.0003(5)
C24 0.0254(6) 0.0206(6) 0.0258(7) -0.0038(5) 0.0005(5) -0.0016(5)
C25 0.0654(12) 0.0205(7) 0.0300(8) 0.0001(6) -0.0012(8) -0.0020(7)

loop_
_atom_type_symbol
_atom_type_description
_atom_type_scat_dispersion_real
_atom_type_scat_dispersion_imag
_atom_type_scat_source
C C 0.0033 0.0016 'International Tables Vol C Tables 4.2.6.8 and 6.1.1.4'
H H 0.0000 0.0000 'International Tables Vol C Tables 4.2.6.8 and 6.1.1.4'
N N 0.0061 0.0033 'International Tables Vol C Tables 4.2.6.8 and 6.1.1.4'
F F 0.0171 0.0103 'International Tables Vol C Tables 4.2.6.8 and 6.1.1.4'
B B 0.0013 0.0007 'International Tables Vol C Tables 4.2.6.8 and 6.1.1.4'

loop_
_geom_angle_atom_site_label_1
_geom_angle_atom_site_label_2
_geom_angle_atom_site_label_3
_geom_angle
F2 B1 F1 109.81(12)
F2 B1 N1 110.34(13)
F1 B1 N1 110.08(13)
F2 B1 N2 109.96(13)
F1 B1 N2 110.30(13)
N1 B1 N2 106.31(11)
C1 N1 C4 107.40(12)
C1 N1 B1 126.68(13)
C4 N1 B1 125.92(12)
C9 N2 C6 107.64(14)
C9 N2 B1 126.63(14)
C6 N2 B1 125.62(12)
C15 N3 C23 108.43(11)
C15 N3 C24 124.42(11)
C23 N3 C24 126.19(11)
N1 C1 C2 109.98(14)
N1 C1 H1 125.0
C2 C1 H1 125.0
C3 C2 C1 107.08(14)
C3 C2 H2 126.5
C1 C2 H2 126.5
C2 C3 C4 107.09(13)
C2 C3 H3 126.5
C4 C3 H3 126.5
N1 C4 C3 108.44(13)
N1 C4 C5 120.59(12)
C3 C4 C5 130.91(13)
C6 C5 C4 120.19(12)
C6 C5 C10 119.51(13)
C4 C5 C10 120.29(13)
N2 C6 C5 120.98(13)
N2 C6 C7 108.02(13)
C5 C6 C7 131.00(14)
C8 C7 C6 107.06(15)
C8 C7 H7 126.5
C6 C7 H7 126.5
C7 C8 C9 107.06(15)
C7 C8 H8 126.5
C9 C8 H8 126.5
N2 C9 C8 110.21(15)
N2 C9 H9 124.9
C8 C9 H9 124.9
C11 C10 C5 178.27(17)
C10 C11 C12 175.69(17)
C17 C12 C13 120.42(13)
C17 C12 C11 121.31(14)
C13 C12 C11 118.25(13)
C14 C13 C12 121.55(13)
C14 C13 H13 119.2
C12 C13 H13 119.2
C13 C14 C15 117.70(13)
C13 C14 H14 121.1
C15 C14 H14 121.1
N3 C15 C14 128.30(13)
N3 C15 C16 109.63(11)
C14 C15 C16 122.07(12)
C17 C16 C15 119.33(12)
C17 C16 C18 134.52(13)
C15 C16 C18 106.15(11)
C16 C17 C12 118.93(13)
C16 C17 H17 120.5
C12 C17 H17 120.5
C19 C18 C23 119.64(12)
C19 C18 C16 133.82(13)
C23 C18 C16 106.49(11)
C20 C19 C18 118.69(13)
C20 C19 H19 120.7
C18 C19 H19 120.7
C19 C20 C21 120.92(14)
C19 C20 H20 119.5
C21 C20 H20 119.5
C22 C21 C20 121.76(14)
C22 C21 H21 119.1
C20 C21 H21 119.1
C21 C22 C23 117.12(14)
C21 C22 H22 121.4
C23 C22 H22 121.4
N3 C23 C22 128.86(13)
N3 C23 C18 109.28(11)
C22 C23 C18 121.85(13)
N3 C24 C25 112.06(12)
N3 C24 H24A 109.2
C25 C24 H24A 109.2
N3 C24 H24B 109.2
C25 C24 H24B 109.2
H24A C24 H24B 107.9
C24 C25 H25A 109.5
C24 C25 H25B 109.5
H25A C25 H25B 109.5
C24 C25 H25C 109.5
H25A C25 H25C 109.5
H25B C25 H25C 109.5

loop_
_geom_bond_atom_site_label_1
_geom_bond_atom_site_label_2
_geom_bond_distance
B1 F2 1.3854(19)
B1 F1 1.3926(19)
B1 N1 1.551(2)
B1 N2 1.551(2)
N1 C1 1.3557(19)
N1 C4 1.3879(17)
N2 C9 1.342(2)
N2 C6 1.3934(18)
N3 C15 1.3759(17)
N3 C23 1.3943(17)
N3 C24 1.4611(17)
C1 C2 1.396(2)
C1 H1 0.9500
C2 C3 1.388(2)
C2 H2 0.9500
C3 C4 1.4067(19)
C3 H3 0.9500
C4 C5 1.415(2)
C5 C6 1.3985(19)
C5 C10 1.4190(19)
C6 C7 1.418(2)
C7 C8 1.380(3)
C7 H7 0.9500
C8 C9 1.405(3)
C8 H8 0.9500
C9 H9 0.9500
C10 C11 1.206(2)
C11 C12 1.430(2)
C12 C17 1.403(2)
C12 C13 1.416(2)
C13 C14 1.378(2)
C13 H13 0.9500
C14 C15 1.3985(18)
C14 H14 0.9500
C15 C16 1.4224(19)
C16 C17 1.3939(19)
C16 C18 1.4504(18)
C17 H17 0.9500
C18 C19 1.4002(19)
C18 C23 1.4138(19)
C19 C20 1.386(2)
C19 H19 0.9500
C20 C21 1.401(2)
C20 H20 0.9500
C21 C22 1.390(2)
C21 H21 0.9500
C22 C23 1.3983(19)
C22 H22 0.9500
C24 C25 1.520(2)
C24 H24A 0.9900
C24 H24B 0.9900
C25 H25A 0.9800
C25 H25B 0.9800
C25 H25C 0.9800

loop_
_geom_torsion_atom_site_label_1
_geom_torsion_atom_site_label_2
_geom_torsion_atom_site_label_3
_geom_torsion_atom_site_label_4
_geom_torsion
F2 B1 N1 C1 66.28(19)
F1 B1 N1 C1 -55.07(19)
N2 B1 N1 C1 -174.52(13)
F2 B1 N1 C4 -113.09(15)
F1 B1 N1 C4 125.56(14)
N2 B1 N1 C4 6.10(19)
F2 B1 N2 C9 -63.2(2)
F1 B1 N2 C9 58.1(2)
N1 B1 N2 C9 177.38(14)
F2 B1 N2 C6 112.75(15)
F1 B1 N2 C6 -126.01(14)
N1 B1 N2 C6 -6.69(19)
C4 N1 C1 C2 -0.57(17)
B1 N1 C1 C2 179.96(13)
N1 C1 C2 C3 0.33(18)
C1 C2 C3 C4 0.03(17)
C1 N1 C4 C3 0.58(16)
B1 N1 C4 C3 -179.94(13)
C1 N1 C4 C5 178.24(13)
B1 N1 C4 C5 -2.3(2)
C2 C3 C4 N1 -0.38(17)
C2 C3 C4 C5 -177.71(15)
N1 C4 C5 C6 -2.2(2)
C3 C4 C5 C6 174.86(14)
N1 C4 C5 C10 178.28(13)
C3 C4 C5 C10 -4.7(2)
C9 N2 C6 C5 -179.95(14)
B1 N2 C6 C5 3.5(2)
C9 N2 C6 C7 -0.19(17)
B1 N2 C6 C7 -176.76(14)
C4 C5 C6 N2 1.6(2)
C10 C5 C6 N2 -178.86(13)
C4 C5 C6 C7 -178.08(15)
C10 C5 C6 C7 1.4(2)
N2 C6 C7 C8 -0.13(18)
C5 C6 C7 C8 179.60(16)
C6 C7 C8 C9 0.4(2)
C6 N2 C9 C8 0.43(19)
B1 N2 C9 C8 176.96(15)
C7 C8 C9 N2 -0.5(2)
C6 C5 C10 C11 -39(6)
C4 C5 C10 C11 140(6)
C5 C10 C11 C12 12(7)
C10 C11 C12 C17 -160(2)
C10 C11 C12 C13 19(2)
C17 C12 C13 C14 0.0(2)
C11 C12 C13 C14 -178.47(14)
C12 C13 C14 C15 0.3(2)
C23 N3 C15 C14 178.49(14)
C24 N3 C15 C14 9.2(2)
C23 N3 C15 C16 -1.46(15)
C24 N3 C15 C16 -170.78(12)
C13 C14 C15 N3 179.76(14)
C13 C14 C15 C16 -0.3(2)
N3 C15 C16 C17 -179.98(12)
C14 C15 C16 C17 0.1(2)
N3 C15 C16 C18 1.13(15)
C14 C15 C16 C18 -178.82(13)
C15 C16 C17 C12 0.2(2)
C18 C16 C17 C12 178.69(14)
C13 C12 C17 C16 -0.2(2)
C11 C12 C17 C16 178.18(13)
C17 C16 C18 C19 -1.5(3)
C15 C16 C18 C19 177.10(15)
C17 C16 C18 C23 -179.01(15)
C15 C16 C18 C23 -0.37(14)
C23 C18 C19 C20 -0.7(2)
C16 C18 C19 C20 -177.92(15)
C18 C19 C20 C21 -0.3(2)
C19 C20 C21 C22 1.0(3)
C20 C21 C22 C23 -0.5(2)
C15 N3 C23 C22 -178.36(14)
C24 N3 C23 C22 -9.3(2)
C15 N3 C23 C18 1.22(15)
C24 N3 C23 C18 170.30(12)
C21 C22 C23 N3 178.92(14)
C21 C22 C23 C18 -0.6(2)
C19 C18 C23 N3 -178.41(12)
C16 C18 C23 N3 -0.50(15)
C19 C18 C23 C22 1.2(2)
C16 C18 C23 C22 179.11(13)
C15 N3 C24 C25 75.92(17)
C23 N3 C24 C25 -91.50(17)
